data_7206320
loop_
_publ_author_name
'Zhou, Jian'
'Yin, Xian-Hong'
'Zhang, Feng'

_publ_section_title
;
 Solvothermal synthesis and characterization of two novel europium
 thioantimonates(iii) containing [SbIIIS3] unit as an unusual chelating
 ligand
;
_journal_issue 15
_journal_name_full CrystEngComm
_journal_page_first 4806
_journal_paper_doi 10.1039/c1ce05314k
_journal_volume 13
_journal_year 2011
_chemical_formula_moiety 'C8 H26 Eu N6 S3 Sb'
_chemical_formula_sum 'C8 H26 Eu N6 S3 Sb'
_chemical_formula_weight 576.29
_chemical_name_systematic
;
?
;
_space_group_IT_number 45
_symmetry_cell_setting orthorhombic
_symmetry_space_group_name_Hall 'I 2 -2c'
_symmetry_space_group_name_H-M 'I b a 2'
_atom_sites_solution_hydrogens geom
_atom_sites_solution_primary direct
_atom_sites_solution_secondary difmap
_audit_creation_method SHELXL-97
_cell_angle_alpha 90.00
_cell_angle_beta 90.00
_cell_angle_gamma 90.00
_cell_formula_units_Z 8
_cell_length_a 30.125(11)
_cell_length_b 9.449(3)
_cell_length_c 12.692(5)
_cell_measurement_temperature 296(2)
_cell_measurement_theta_max 25.10
_cell_measurement_theta_min 2.26
_cell_volume 3613(2)
_computing_structure_refinement 'SHELXL-97 (Sheldrick, 1997)'
_computing_structure_solution 'SHELXS-97 (Sheldrick, 1990)'
_diffrn_ambient_temperature 296(2)
_diffrn_detector_area_resol_mean 7.31
_diffrn_measured_fraction_theta_full 0.997
_diffrn_measured_fraction_theta_max 0.997
_diffrn_measurement_device_type 'Rigaku Mercury'
_diffrn_measurement_method \w
_diffrn_radiation_monochromator graphite
_diffrn_radiation_source 'fine-focus sealed tube'
_diffrn_radiation_type MoK\a
_diffrn_radiation_wavelength 0.71073
_diffrn_reflns_av_R_equivalents 0.0465
_diffrn_reflns_av_sigmaI/netI 0.0759
_diffrn_reflns_limit_h_max 35
_diffrn_reflns_limit_h_min -34
_diffrn_reflns_limit_k_max 11
_diffrn_reflns_limit_k_min -10
_diffrn_reflns_limit_l_max 15
_diffrn_reflns_limit_l_min -14
_diffrn_reflns_number 9542
_diffrn_reflns_theta_full 25.10
_diffrn_reflns_theta_max 25.10
_diffrn_reflns_theta_min 2.26
_exptl_absorpt_coefficient_mu 5.279
_exptl_absorpt_correction_T_max 0.5252
_exptl_absorpt_correction_T_min 0.4035
_exptl_absorpt_correction_type multi-scan
_exptl_absorpt_process_details 'Jacobson, R. (1998) Private communication'
_exptl_crystal_colour red
_exptl_crystal_density_diffrn 2.119
_exptl_crystal_density_method 'not measured'
_exptl_crystal_description block
_exptl_crystal_F_000 2224
_exptl_crystal_size_max 0.21
_exptl_crystal_size_mid 0.18
_exptl_crystal_size_min 0.14
_refine_diff_density_max 1.140
_refine_diff_density_min -0.545
_refine_diff_density_rms 0.120
_refine_ls_abs_structure_details 'Flack H D (1983), Acta Cryst. A39, 876-881'
_refine_ls_abs_structure_Flack 0.016(16)
_refine_ls_extinction_method none
_refine_ls_goodness_of_fit_ref 1.023
_refine_ls_hydrogen_treatment constr
_refine_ls_matrix_type full
_refine_ls_number_parameters 172
_refine_ls_number_reflns 3184
_refine_ls_number_restraints 223
_refine_ls_restrained_S_all 1.025
_refine_ls_R_factor_all 0.0344
_refine_ls_R_factor_gt 0.0313
_refine_ls_shift/su_max 0.000
_refine_ls_shift/su_mean 0.000
_refine_ls_structure_factor_coef Fsqd
_refine_ls_weighting_details 'calc w=1/[\s^2^(Fo^2^)+(0.0000P)^2^+2.0215P] where P=(Fo^2^+2Fc^2^)/3'
_refine_ls_weighting_scheme calc
_refine_ls_wR_factor_gt 0.0788
_refine_ls_wR_factor_ref 0.0812
_reflns_number_gt 2960
_reflns_number_total 3184
_reflns_threshold_expression >2sigma(I)
_cod_data_source_file c1ce05314k.txt
_cod_data_source_block 1
_cod_depositor_comments
;
The following automatic conversions were performed:

'_symmetry_cell_setting' value 'Orthorhombic' changed to
'orthorhombic' according to
/home/saulius/struct/CIF-dictionaries/cif_core.dic dictionary named
'cif_core.dic' version 2.4.1 from 2010-06-29.

Automatic conversion script
Id: cif_fix_values 1715 2011-07-08 13:25:40Z adriana 
;
_cod_original_sg_symbol_H-M Iba2
_cod_original_formula_sum 'C8 H26 Eu N6 S3 Sb '
_cod_database_code 7206320

loop_
_symmetry_equiv_pos_as_xyz
'x, y, z'
'-x, -y, z'
'x+1/2, -y+1/2, z'
'-x+1/2, y+1/2, z'
'x+1/2, y+1/2, z+1/2'
'-x+1/2, -y+1/2, z+1/2'
'x+1, -y+1, z+1/2'
'-x+1, y+1, z+1/2'

loop_
_atom_site_label
_atom_site_type_symbol
_atom_site_fract_x
_atom_site_fract_y
_atom_site_fract_z
_atom_site_U_iso_or_equiv
_atom_site_adp_type
_atom_site_occupancy
_atom_site_symmetry_multiplicity
_atom_site_calc_flag
_atom_site_refinement_flags
_atom_site_disorder_assembly
_atom_site_disorder_group
Sb1 Sb 0.102724(15) -0.27403(4) -0.02786(5) 0.03364(15) Uani 1 1 d . . .
Eu1 Eu 0.121071(9) 0.11387(3) -0.01751(3) 0.02340(11) Uani 1 1 d . . .
S1 S 0.05756(6) -0.08480(19) 0.04124(19) 0.0341(5) Uani 1 1 d . . .
S2 S 0.15614(7) -0.1277(2) -0.12100(17) 0.0340(5) Uani 1 1 d . . .
S3 S 0.14217(8) -0.3576(2) 0.1219(2) 0.0413(5) Uani 1 1 d . . .
C1 C 0.2140(3) 0.0178(11) 0.1295(8) 0.058(2) Uani 1 1 d U . .
H1A H 0.2275 -0.0607 0.0921 0.070 Uiso 1 1 calc R . .
H1B H 0.2256 0.0182 0.2008 0.070 Uiso 1 1 calc R . .
C2 C 0.2260(3) 0.1524(11) 0.0766(10) 0.0619(19) Uani 1 1 d U . .
H2A H 0.2157 0.2317 0.1186 0.074 Uiso 1 1 calc R . .
H2B H 0.2580 0.1592 0.0700 0.074 Uiso 1 1 calc R . .
C3 C 0.2180(4) 0.2720(11) -0.1029(10) 0.071(2) Uani 1 1 d U . .
H3A H 0.2486 0.2994 -0.0901 0.085 Uiso 1 1 calc R . .
H3B H 0.2162 0.2350 -0.1740 0.085 Uiso 1 1 calc R . .
C4 C 0.1919(3) 0.3885(10) -0.0957(11) 0.065(2) Uani 1 1 d U . .
H4A H 0.1994 0.4531 -0.1522 0.078 Uiso 1 1 calc R . .
H4B H 0.1979 0.4360 -0.0295 0.078 Uiso 1 1 calc R . .
C5 C 0.0689(3) 0.3061(8) 0.1716(7) 0.0378(16) Uani 1 1 d U . .
H5A H 0.0665 0.3766 0.2269 0.045 Uiso 1 1 calc R . .
H5B H 0.0564 0.2182 0.1976 0.045 Uiso 1 1 calc R . .
C6 C 0.0433(3) 0.3555(9) 0.0738(7) 0.0360(15) Uani 1 1 d U . .
H6A H 0.0124 0.3705 0.0918 0.043 Uiso 1 1 calc R . .
H6B H 0.0554 0.4446 0.0491 0.043 Uiso 1 1 calc R . .
C7 C 0.0323(3) 0.3058(9) -0.1110(7) 0.0378(15) Uani 1 1 d U . .
H7A H 0.0515 0.3828 -0.1328 0.045 Uiso 1 1 calc R . .
H7B H 0.0022 0.3419 -0.1065 0.045 Uiso 1 1 calc R . .
C8 C 0.0343(3) 0.1888(9) -0.1906(7) 0.0415(17) Uani 1 1 d U . .
H8A H 0.0132 0.1152 -0.1721 0.050 Uiso 1 1 calc R . .
H8B H 0.0264 0.2250 -0.2597 0.050 Uiso 1 1 calc R . .
N1 N 0.1655(2) -0.0019(7) 0.1327(6) 0.0408(15) Uani 1 1 d U . .
H1C H 0.1554 0.0328 0.1942 0.049 Uiso 1 1 calc R . .
H1D H 0.1598 -0.0954 0.1322 0.049 Uiso 1 1 calc R . .
N2 N 0.2056(2) 0.1580(8) -0.0275(8) 0.0596(15) Uani 1 1 d U . .
H2C H 0.2160 0.0783 -0.0593 0.071 Uiso 1 1 calc R . .
N3 N 0.1436(2) 0.3553(7) -0.1015(7) 0.0468(14) Uani 1 1 d U . .
H3C H 0.1353 0.3551 -0.1696 0.056 Uiso 1 1 calc R . .
H3D H 0.1284 0.4248 -0.0690 0.056 Uiso 1 1 calc R . .
N4 N 0.1154(2) 0.2853(7) 0.1430(5) 0.0354(13) Uani 1 1 d U . .
H4C H 0.1303 0.2489 0.1981 0.042 Uiso 1 1 calc R . .
H4D H 0.1277 0.3692 0.1264 0.042 Uiso 1 1 calc R . .
N5 N 0.04647(18) 0.2528(5) -0.0070(5) 0.0301(11) Uani 1 1 d U . .
H5C H 0.0259 0.1863 0.0103 0.036 Uiso 1 1 calc R . .
N6 N 0.0799(2) 0.1289(7) -0.1935(6) 0.0420(15) Uani 1 1 d U . .
H6C H 0.0962 0.1818 -0.2379 0.050 Uiso 1 1 calc R . .
H6D H 0.0783 0.0412 -0.2209 0.050 Uiso 1 1 calc R . .

loop_
_atom_site_aniso_label
_atom_site_aniso_U_11
_atom_site_aniso_U_22
_atom_site_aniso_U_33
_atom_site_aniso_U_23
_atom_site_aniso_U_13
_atom_site_aniso_U_12
Sb1 0.0404(3) 0.0220(2) 0.0385(3) -0.0013(3) -0.0063(3) -0.00330(17)
Eu1 0.02029(17) 0.02119(17) 0.0287(2) 0.0006(2) -0.00038(19) 0.00042(10)
S1 0.0235(9) 0.0298(10) 0.0489(13) 0.0063(9) 0.0032(9) -0.0012(7)
S2 0.0374(11) 0.0313(10) 0.0334(12) -0.0009(8) 0.0036(9) 0.0065(8)
S3 0.0523(14) 0.0265(10) 0.0451(13) 0.0070(9) -0.0044(10) 0.0053(9)
C1 0.040(4) 0.058(4) 0.076(5) 0.003(4) -0.019(4) 0.005(4)
C2 0.045(4) 0.059(4) 0.082(4) 0.000(4) -0.012(4) -0.006(3)
C3 0.057(4) 0.061(4) 0.094(5) 0.010(4) 0.004(4) -0.012(4)
C4 0.050(4) 0.056(4) 0.090(5) 0.013(4) 0.007(4) -0.013(3)
C5 0.042(3) 0.030(3) 0.040(3) -0.002(3) 0.002(3) 0.007(3)
C6 0.032(3) 0.029(3) 0.047(3) 0.005(3) 0.008(3) 0.001(3)
C7 0.035(3) 0.032(3) 0.047(3) 0.004(3) -0.001(3) 0.009(3)
C8 0.035(3) 0.045(4) 0.044(4) 0.002(3) -0.011(3) 0.011(3)
N1 0.034(3) 0.034(3) 0.054(4) -0.002(3) -0.010(3) 0.002(3)
N2 0.041(3) 0.056(3) 0.082(4) 0.012(3) -0.006(3) -0.007(2)
N3 0.043(3) 0.036(3) 0.062(3) 0.007(3) 0.001(3) -0.003(2)
N4 0.033(3) 0.028(3) 0.045(3) 0.004(2) 0.000(2) 0.002(2)
N5 0.030(2) 0.022(2) 0.038(3) 0.001(2) 0.004(3) 0.0030(19)
N6 0.041(3) 0.041(3) 0.043(4) 0.000(3) 0.000(3) 0.009(2)

loop_
_atom_type_symbol
_atom_type_description
_atom_type_scat_dispersion_real
_atom_type_scat_dispersion_imag
_atom_type_scat_source
C C 0.0033 0.0016 'International Tables Vol C Tables 4.2.6.8 and 6.1.1.4'
H H 0.0000 0.0000 'International Tables Vol C Tables 4.2.6.8 and 6.1.1.4'
N N 0.0061 0.0033 'International Tables Vol C Tables 4.2.6.8 and 6.1.1.4'
O O 0.0106 0.0060 'International Tables Vol C Tables 4.2.6.8 and 6.1.1.4'
S S 0.1246 0.1234 'International Tables Vol C Tables 4.2.6.8 and 6.1.1.4'
Sb Sb -0.5866 1.5461 'International Tables Vol C Tables 4.2.6.8 and 6.1.1.4'
Eu Eu -0.1578 3.6682 'International Tables Vol C Tables 4.2.6.8 and 6.1.1.4'

loop_
_geom_angle_atom_site_label_1
_geom_angle_atom_site_label_2
_geom_angle_atom_site_label_3
_geom_angle
_geom_angle_site_symmetry_1
_geom_angle_site_symmetry_3
_geom_angle_publ_flag
S3 Sb1 S1 103.73(8) . . ?
S3 Sb1 S2 104.31(8) . . ?
S1 Sb1 S2 97.40(7) . . ?
S3 Sb1 Eu1 103.03(6) . . ?
S1 Sb1 Eu1 48.59(5) . . ?
S2 Sb1 Eu1 49.91(5) . . ?
N6 Eu1 N1 157.3(2) . . ?
N6 Eu1 N2 115.2(3) . . ?
N1 Eu1 N2 65.9(2) . . ?
N6 Eu1 N5 66.3(2) . . ?
N1 Eu1 N5 128.7(2) . . ?
N2 Eu1 N5 140.5(2) . . ?
N6 Eu1 N3 73.8(2) . . ?
N1 Eu1 N3 122.6(2) . . ?
N2 Eu1 N3 65.3(2) . . ?
N5 Eu1 N3 78.7(2) . . ?
N6 Eu1 N4 128.0(2) . . ?
N1 Eu1 N4 73.7(2) . . ?
N2 Eu1 N4 90.2(3) . . ?
N5 Eu1 N4 65.8(2) . . ?
N3 Eu1 N4 78.0(2) . . ?
N6 Eu1 S1 86.44(17) . . ?
N1 Eu1 S1 82.67(16) . . ?
N2 Eu1 S1 143.11(17) . . ?
N5 Eu1 S1 74.52(13) . . ?
N3 Eu1 S1 151.47(17) . . ?
N4 Eu1 S1 99.48(15) . . ?
N6 Eu1 S2 79.71(15) . . ?
N1 Eu1 S2 78.90(17) . . ?
N2 Eu1 S2 74.9(2) . . ?
N5 Eu1 S2 138.59(14) . . ?
N3 Eu1 S2 114.69(19) . . ?
N4 Eu1 S2 152.33(15) . . ?
S1 Eu1 S2 80.64(6) . . ?
N6 Eu1 Sb1 87.24(15) . . ?
N1 Eu1 Sb1 71.57(16) . . ?
N2 Eu1 Sb1 107.73(17) . . ?
N5 Eu1 Sb1 111.78(12) . . ?
N3 Eu1 Sb1 152.71(19) . . ?
N4 Eu1 Sb1 129.18(15) . . ?
S1 Eu1 Sb1 40.56(4) . . ?
S2 Eu1 Sb1 40.90(5) . . ?
Sb1 S1 Eu1 90.85(7) . . ?
Sb1 S2 Eu1 89.19(7) . . ?
N1 C1 C2 111.1(7) . . ?
N1 C1 H1A 109.4 . . ?
C2 C1 H1A 109.4 . . ?
N1 C1 H1B 109.4 . . ?
C2 C1 H1B 109.4 . . ?
H1A C1 H1B 108.0 . . ?
N2 C2 C1 109.9(8) . . ?
N2 C2 H2A 109.7 . . ?
C1 C2 H2A 109.7 . . ?
N2 C2 H2B 109.7 . . ?
C1 C2 H2B 109.7 . . ?
H2A C2 H2B 108.2 . . ?
C4 C3 N2 113.5(10) . . ?
C4 C3 H3A 108.9 . . ?
N2 C3 H3A 108.9 . . ?
C4 C3 H3B 108.9 . . ?
N2 C3 H3B 108.9 . . ?
H3A C3 H3B 107.7 . . ?
C3 C4 N3 113.1(8) . . ?
C3 C4 H4A 109.0 . . ?
N3 C4 H4A 109.0 . . ?
C3 C4 H4B 109.0 . . ?
N3 C4 H4B 109.0 . . ?
H4A C4 H4B 107.8 . . ?
N4 C5 C6 108.7(7) . . ?
N4 C5 H5A 109.9 . . ?
C6 C5 H5A 109.9 . . ?
N4 C5 H5B 109.9 . . ?
C6 C5 H5B 109.9 . . ?
H5A C5 H5B 108.3 . . ?
N5 C6 C5 110.1(6) . . ?
N5 C6 H6A 109.6 . . ?
C5 C6 H6A 109.6 . . ?
N5 C6 H6B 109.6 . . ?
C5 C6 H6B 109.6 . . ?
H6A C6 H6B 108.1 . . ?
N5 C7 C8 109.9(6) . . ?
N5 C7 H7A 109.7 . . ?
C8 C7 H7A 109.7 . . ?
N5 C7 H7B 109.7 . . ?
C8 C7 H7B 109.7 . . ?
H7A C7 H7B 108.2 . . ?
N6 C8 C7 109.5(7) . . ?
N6 C8 H8A 109.8 . . ?
C7 C8 H8A 109.8 . . ?
N6 C8 H8B 109.8 . . ?
C7 C8 H8B 109.8 . . ?
H8A C8 H8B 108.2 . . ?
C1 N1 Eu1 116.2(6) . . ?
C1 N1 H1C 108.2 . . ?
Eu1 N1 H1C 108.2 . . ?
C1 N1 H1D 108.2 . . ?
Eu1 N1 H1D 108.2 . . ?
H1C N1 H1D 107.4 . . ?
C2 N2 C3 120.2(8) . . ?
C2 N2 Eu1 111.4(6) . . ?
C3 N2 Eu1 113.3(6) . . ?
C2 N2 H2C 103.2 . . ?
C3 N2 H2C 103.2 . . ?
Eu1 N2 H2C 103.2 . . ?
C4 N3 Eu1 114.7(6) . . ?
C4 N3 H3C 108.6 . . ?
Eu1 N3 H3C 108.6 . . ?
C4 N3 H3D 108.6 . . ?
Eu1 N3 H3D 108.6 . . ?
H3C N3 H3D 107.6 . . ?
C5 N4 Eu1 109.9(5) . . ?
C5 N4 H4C 109.7 . . ?
Eu1 N4 H4C 109.7 . . ?
C5 N4 H4D 109.7 . . ?
Eu1 N4 H4D 109.7 . . ?
H4C N4 H4D 108.2 . . ?
C6 N5 C7 113.3(5) . . ?
C6 N5 Eu1 116.2(5) . . ?
C7 N5 Eu1 112.0(4) . . ?
C6 N5 H5C 104.6 . . ?
C7 N5 H5C 104.6 . . ?
Eu1 N5 H5C 104.6 . . ?
C8 N6 Eu1 116.6(5) . . ?
C8 N6 H6C 108.1 . . ?
Eu1 N6 H6C 108.1 . . ?
C8 N6 H6D 108.1 . . ?
Eu1 N6 H6D 108.1 . . ?
H6C N6 H6D 107.3 . . ?

loop_
_geom_bond_atom_site_label_1
_geom_bond_atom_site_label_2
_geom_bond_distance
_geom_bond_site_symmetry_2
_geom_bond_publ_flag
Sb1 S3 2.377(2) . ?
Sb1 S1 2.412(2) . ?
Sb1 S2 2.429(2) . ?
Sb1 Eu1 3.7089(14) . ?
Eu1 N6 2.560(7) . ?
Eu1 N1 2.573(7) . ?
Eu1 N2 2.584(6) . ?
Eu1 N5 2.606(5) . ?
Eu1 N3 2.607(7) . ?
Eu1 N4 2.608(7) . ?
Eu1 S1 2.7821(19) . ?
Eu1 S2 2.838(2) . ?
C1 N1 1.474(11) . ?
C1 C2 1.483(14) . ?
C1 H1A 0.9700 . ?
C1 H1B 0.9700 . ?
C2 N2 1.457(14) . ?
C2 H2A 0.9700 . ?
C2 H2B 0.9700 . ?
C3 C4 1.356(13) . ?
C3 N2 1.489(13) . ?
C3 H3A 0.9700 . ?
C3 H3B 0.9700 . ?
C4 N3 1.490(12) . ?
C4 H4A 0.9700 . ?
C4 H4B 0.9700 . ?
C5 N4 1.461(10) . ?
C5 C6 1.534(12) . ?
C5 H5A 0.9700 . ?
C5 H5B 0.9700 . ?
C6 N5 1.414(10) . ?
C6 H6A 0.9700 . ?
C6 H6B 0.9700 . ?
C7 N5 1.476(11) . ?
C7 C8 1.499(12) . ?
C7 H7A 0.9700 . ?
C7 H7B 0.9700 . ?
C8 N6 1.486(10) . ?
C8 H8A 0.9700 . ?
C8 H8B 0.9700 . ?
N1 H1C 0.9000 . ?
N1 H1D 0.9000 . ?
N2 H2C 0.9100 . ?
N3 H3C 0.9000 . ?
N3 H3D 0.9000 . ?
N4 H4C 0.9000 . ?
N4 H4D 0.9000 . ?
N5 H5C 0.9100 . ?
N6 H6C 0.9000 . ?
N6 H6D 0.9000 . ?
